data_4129276
loop_
_publ_author_name
'Nakajima, Kazunari'
'Shibata, Masashi'
'Nishibayashi, Yoshiaki'

_publ_section_title
;
 Copper-catalyzed enantioselective propargylic etherification of
 propargylic esters with alcohols.
;
_journal_issue 7
_journal_name_full 'Journal of the American Chemical Society'
_journal_page_first 2472
_journal_page_last 2475
_journal_paper_doi 10.1021/jacs.5b00004
_journal_volume 137
_journal_year 2015
_chemical_absolute_configuration 'CHOOSE rm ad rmad syn or unk'
_chemical_formula_moiety 'C16 H13 Br O'
_chemical_formula_sum 'C16 H13 Br O'
_chemical_formula_weight 301.18
_space_group_IT_number 19
_space_group_name_Hall 'P 2ac 2ab'
_space_group_name_H-M_alt 'P 21 21 21'
_symmetry_cell_setting orthorhombic
_symmetry_Int_Tables_number 19
_symmetry_space_group_name_Hall 'P 2ac 2ab'
_symmetry_space_group_name_H-M 'P 21 21 21'
_atom_sites_solution_hydrogens geom
_atom_sites_solution_primary direct
_atom_sites_solution_secondary difmap
_cell_angle_alpha 90.0000
_cell_angle_beta 90.0000
_cell_angle_gamma 90.0000
_cell_formula_units_Z 4
_cell_length_a 4.608(12)
_cell_length_b 10.41(3)
_cell_length_c 27.47(7)
_cell_measurement_reflns_used 39
_cell_measurement_temperature 123
_cell_measurement_theta_max 27.05
_cell_measurement_theta_min 12.99
_cell_volume 1318(6)
_computing_cell_refinement 'RAPID AUTO'
_computing_data_collection 'RAPID AUTO (Rigaku, ????)'
_computing_data_reduction 'RAPID AUTO'
_computing_molecular_graphics 'CrystalStructure 4.0'
_computing_publication_material 'CrystalStructure 4.0 (Rigaku, 2010)'
_computing_structure_refinement 'CRYSTALS (Carruthers, et al., 1999)'
_computing_structure_solution SIR97
_diffrn_ambient_temperature 123
_diffrn_detector_area_resol_mean 10.000
_diffrn_measured_fraction_theta_full 0.996
_diffrn_measured_fraction_theta_max 0.996
_diffrn_measurement_device_type 'Rigaku R-AXIS RAPID'
_diffrn_measurement_method \w
_diffrn_radiation_type 'Mo K\a'
_diffrn_radiation_wavelength 0.71075
_diffrn_reflns_av_R_equivalents 0.0451
_diffrn_reflns_limit_h_max 5
_diffrn_reflns_limit_h_min -5
_diffrn_reflns_limit_k_max 13
_diffrn_reflns_limit_k_min -13
_diffrn_reflns_limit_l_max 34
_diffrn_reflns_limit_l_min -35
_diffrn_reflns_number 12837
_diffrn_reflns_theta_full 27.43
_diffrn_reflns_theta_max 27.43
_diffrn_standards_number 0
_exptl_absorpt_coefficient_mu 3.113
_exptl_absorpt_correction_T_max 0.856
_exptl_absorpt_correction_T_min 0.466
_exptl_absorpt_correction_type multi-scan
_exptl_absorpt_process_details 'ABSCOR (Rigaku, 1995)'
_exptl_crystal_colour colorless
_exptl_crystal_density_diffrn 1.518
_exptl_crystal_density_method 'not measured'
_exptl_crystal_description block
_exptl_crystal_F_000 608.00
_exptl_crystal_size_max 0.200
_exptl_crystal_size_mid 0.100
_exptl_crystal_size_min 0.050
_refine_diff_density_max 0.698
_refine_diff_density_min -0.491
_refine_ls_abs_structure_details 'Flack, H. D. (1983), Acta Cryst. A39, 876-881.  1202 Friedel Pairs'
_refine_ls_abs_structure_Flack 0.018(9)
_refine_ls_extinction_method none
_refine_ls_goodness_of_fit_ref 1.000
_refine_ls_hydrogen_treatment constr
_refine_ls_number_parameters 177
_refine_ls_number_reflns 2976
_refine_ls_R_factor_gt 0.0289
_refine_ls_shift/su_max 0.000
_refine_ls_structure_factor_coef Fsqd
_refine_ls_weighting_details 'w = 1/[0.0003Fo^2^ + 1.0000\s(Fo^2^)]/(4Fo^2^)'
_refine_ls_weighting_scheme calc
_refine_ls_wR_factor_ref 0.0669
_reflns_number_gt 2663
_reflns_number_total 2976
_reflns_threshold_expression F^2^>2.0\s(F^2^)
_cod_data_source_file ja5b00004_si_003.cif
_cod_data_source_block 20140822_PN-340
_cod_database_code 4129276

loop_
_symmetry_equiv_pos_site_id
_symmetry_equiv_pos_as_xyz
1 +X,+Y,+Z
2 1/2+X,1/2-Y,-Z
3 -X,1/2+Y,1/2-Z
4 1/2-X,-Y,1/2+Z

loop_
_atom_site_label
_atom_site_type_symbol
_atom_site_fract_x
_atom_site_fract_y
_atom_site_fract_z
_atom_site_U_iso_or_equiv
_atom_site_adp_type
_atom_site_occupancy
_atom_site_symmetry_multiplicity
_atom_site_calc_flag
_atom_site_refinement_flags
Br(1) Br 1.02898(6) 0.33846(2) 0.863490(10) 0.03782(8) Uani 1.0 4 d .
O(1) O 0.4974(4) 0.45587(14) 0.66749(5) 0.0266(4) Uani 1.0 4 d .
C(1) C 0.5825(7) 0.1577(3) 0.61496(10) 0.0427(8) Uani 1.0 4 d .
C(2) C 0.4595(5) 0.2505(3) 0.62761(8) 0.0280(6) Uani 1.0 4 d .
C(3) C 0.3028(5) 0.3666(2) 0.64340(8) 0.0258(6) Uani 1.0 4 d .
C(4) C 0.1615(5) 0.4407(3) 0.60146(9) 0.0292(7) Uani 1.0 4 d .
C(5) C 0.3690(5) 0.4845(3) 0.56220(8) 0.0236(6) Uani 1.0 4 d .
C(6) C 0.4178(6) 0.4096(3) 0.52082(9) 0.0308(7) Uani 1.0 4 d .
C(7) C 0.6079(6) 0.4504(3) 0.48497(9) 0.0341(7) Uani 1.0 4 d .
C(8) C 0.7511(6) 0.5665(3) 0.48941(9) 0.0324(7) Uani 1.0 4 d .
C(9) C 0.7047(5) 0.6419(3) 0.53017(8) 0.0294(7) Uani 1.0 4 d .
C(10) C 0.5136(6) 0.6013(2) 0.56605(8) 0.0279(6) Uani 1.0 4 d .
C(11) C 0.6134(5) 0.4204(3) 0.71163(8) 0.0232(6) Uani 1.0 4 d .
C(12) C 0.5468(6) 0.3078(2) 0.73650(8) 0.0260(6) Uani 1.0 4 d .
C(13) C 0.6740(6) 0.2853(3) 0.78183(8) 0.0275(6) Uani 1.0 4 d .
C(14) C 0.8627(6) 0.3731(3) 0.80131(8) 0.0256(6) Uani 1.0 4 d .
C(15) C 0.9372(5) 0.4849(3) 0.77664(8) 0.0270(6) Uani 1.0 4 d .
C(16) C 0.8106(5) 0.5082(3) 0.73147(8) 0.0247(6) Uani 1.0 4 d .
H(1) H 0.6784 0.0836 0.6051 0.0515 Uiso 1.0 4 calc R
H(2) H 0.1520 0.3408 0.6666 0.0305 Uiso 1.0 4 calc R
H(3) H 0.0653 0.5157 0.6148 0.0351 Uiso 1.0 4 calc R
H(4) H 0.0187 0.3848 0.5865 0.0351 Uiso 1.0 4 calc R
H(5) H 0.3215 0.3315 0.5175 0.0370 Uiso 1.0 4 calc R
H(6) H 0.6375 0.3996 0.4576 0.0409 Uiso 1.0 4 calc R
H(7) H 0.8802 0.5930 0.4654 0.0387 Uiso 1.0 4 calc R
H(8) H 0.8004 0.7200 0.5334 0.0352 Uiso 1.0 4 calc R
H(9) H 0.4794 0.6530 0.5931 0.0337 Uiso 1.0 4 calc R
H(10) H 0.4188 0.2486 0.7230 0.0312 Uiso 1.0 4 calc R
H(11) H 0.6318 0.2104 0.7989 0.0328 Uiso 1.0 4 calc R
H(12) H 1.0690 0.5424 0.7901 0.0322 Uiso 1.0 4 calc R
H(13) H 0.8573 0.5825 0.7144 0.0294 Uiso 1.0 4 calc R

loop_
_atom_site_aniso_label
_atom_site_aniso_U_11
_atom_site_aniso_U_22
_atom_site_aniso_U_33
_atom_site_aniso_U_12
_atom_site_aniso_U_13
_atom_site_aniso_U_23
Br(1) 0.04840(16) 0.03866(15) 0.02639(13) -0.00831(13) -0.00897(12) 0.00677(10)
O(1) 0.0325(9) 0.0251(8) 0.0223(8) -0.0027(8) -0.0016(8) 0.0029(6)
C(1) 0.0558(16) 0.0320(14) 0.0402(14) 0.0131(15) -0.0044(13) -0.0042(12)
C(2) 0.0285(12) 0.0299(12) 0.0256(12) -0.0022(11) -0.0026(11) 0.0028(10)
C(3) 0.0236(11) 0.0305(13) 0.0233(12) -0.0029(10) 0.0011(10) 0.0011(10)
C(4) 0.0221(12) 0.0344(14) 0.0313(13) 0.0013(11) -0.0022(11) 0.0062(12)
C(5) 0.0193(11) 0.0292(13) 0.0222(11) 0.0054(10) -0.0036(9) 0.0038(10)
C(6) 0.0344(13) 0.0278(13) 0.0303(13) -0.0031(11) -0.0033(11) -0.0014(10)
C(7) 0.0408(15) 0.0370(15) 0.0246(12) 0.0073(13) 0.0023(12) -0.0033(11)
C(8) 0.0312(13) 0.0397(15) 0.0263(12) 0.0048(12) 0.0001(11) 0.0078(12)
C(9) 0.0282(12) 0.0285(14) 0.0314(13) -0.0022(11) -0.0035(10) 0.0056(11)
C(10) 0.0303(13) 0.0268(11) 0.0267(11) 0.0030(12) -0.0037(11) 0.0004(9)
C(11) 0.0239(12) 0.0249(12) 0.0209(11) 0.0021(10) 0.0037(10) -0.0011(10)
C(12) 0.0271(12) 0.0259(11) 0.0250(11) -0.0044(11) 0.0007(10) -0.0010(9)
C(13) 0.0304(13) 0.0263(13) 0.0259(12) -0.0003(11) 0.0051(11) 0.0047(11)
C(14) 0.0279(12) 0.0285(13) 0.0204(11) 0.0033(10) 0.0019(10) 0.0016(10)
C(15) 0.0296(13) 0.0242(11) 0.0271(11) -0.0020(11) -0.0013(11) -0.0020(9)
C(16) 0.0279(12) 0.0208(12) 0.0255(12) 0.0008(10) 0.0048(10) 0.0009(10)

loop_
_atom_type_symbol
_atom_type_description
_atom_type_scat_dispersion_real
_atom_type_scat_dispersion_imag
_atom_type_scat_source
C C 0.0033 0.0016
;
International Tables for Crystallography
(1992, Vol. C, Tables 4.2.6.8 and 6.1.1.4)
;
H H 0.0000 0.0000
;
International Tables for Crystallography
(1992, Vol. C, Table 6.1.1.4)
;
Br Br -0.2901 2.4595
;
International Tables for Crystallography
(1992, Vol. C, Tables 4.2.6.8 and 6.1.1.4)
;
O O 0.0106 0.0060
;
International Tables for Crystallography
(1992, Vol. C, Tables 4.2.6.8 and 6.1.1.4)
;

loop_
_geom_angle_atom_site_label_1
_geom_angle_atom_site_label_2
_geom_angle_atom_site_label_3
_geom_angle
_geom_angle_publ_flag
C(3) O(1) C(11) 118.1(2) yes
C(1) C(2) C(3) 179.5(3) yes
O(1) C(3) C(2) 110.9(3) yes
O(1) C(3) C(4) 106.4(3) yes
C(2) C(3) C(4) 113.6(3) yes
C(3) C(4) C(5) 114.8(3) yes
C(4) C(5) C(6) 121.0(3) yes
C(4) C(5) C(10) 120.8(3) yes
C(6) C(5) C(10) 118.2(3) yes
C(5) C(6) C(7) 120.6(3) yes
C(6) C(7) C(8) 120.5(3) yes
C(7) C(8) C(9) 119.6(3) yes
C(8) C(9) C(10) 120.0(3) yes
C(5) C(10) C(9) 121.1(3) yes
O(1) C(11) C(12) 125.0(3) yes
O(1) C(11) C(16) 114.9(3) yes
C(12) C(11) C(16) 120.2(3) yes
C(11) C(12) C(13) 119.1(3) yes
C(12) C(13) C(14) 120.2(3) yes
Br(1) C(14) C(13) 118.6(2) yes
Br(1) C(14) C(15) 119.74(19) yes
C(13) C(14) C(15) 121.7(3) yes
C(14) C(15) C(16) 118.5(3) yes
C(11) C(16) C(15) 120.3(3) yes
C(2) C(1) H(1) 179.397 no
O(1) C(3) H(2) 108.512 no
C(2) C(3) H(2) 108.277 no
C(4) C(3) H(2) 108.993 no
C(3) C(4) H(3) 108.348 no
C(3) C(4) H(4) 107.694 no
C(5) C(4) H(3) 108.495 no
C(5) C(4) H(4) 107.930 no
H(3) C(4) H(4) 109.502 no
C(5) C(6) H(5) 119.343 no
C(7) C(6) H(5) 120.071 no
C(6) C(7) H(6) 119.554 no
C(8) C(7) H(6) 119.922 no
C(7) C(8) H(7) 120.189 no
C(9) C(8) H(7) 120.220 no
C(8) C(9) H(8) 120.094 no
C(10) C(9) H(8) 119.910 no
C(5) C(10) H(9) 119.032 no
C(9) C(10) H(9) 119.887 no
C(11) C(12) H(10) 120.196 no
C(13) C(12) H(10) 120.670 no
C(12) C(13) H(11) 120.139 no
C(14) C(13) H(11) 119.705 no
C(14) C(15) H(12) 120.449 no
C(16) C(15) H(12) 121.038 no
C(11) C(16) H(13) 119.751 no
C(15) C(16) H(13) 119.919 no

loop_
_geom_bond_atom_site_label_1
_geom_bond_atom_site_label_2
_geom_bond_distance
_geom_bond_publ_flag
Br(1) C(14) 1.906(5) yes
O(1) C(3) 1.451(4) yes
O(1) C(11) 1.375(4) yes
C(1) C(2) 1.173(5) yes
C(2) C(3) 1.473(5) yes
C(3) C(4) 1.532(5) yes
C(4) C(5) 1.511(5) yes
C(5) C(6) 1.397(5) yes
C(5) C(10) 1.391(5) yes
C(6) C(7) 1.385(5) yes
C(7) C(8) 1.382(5) yes
C(8) C(9) 1.384(5) yes
C(9) C(10) 1.387(4) yes
C(11) C(12) 1.391(5) yes
C(11) C(16) 1.399(4) yes
C(12) C(13) 1.396(5) yes
C(13) C(14) 1.371(4) yes
C(14) C(15) 1.390(5) yes
C(15) C(16) 1.392(5) yes
C(1) H(1) 0.930 no
C(3) H(2) 0.980 no
C(4) H(3) 0.970 no
C(4) H(4) 0.970 no
C(6) H(5) 0.930 no
C(7) H(6) 0.930 no
C(8) H(7) 0.930 no
C(9) H(8) 0.930 no
C(10) H(9) 0.930 no
C(12) H(10) 0.930 no
C(13) H(11) 0.930 no
C(15) H(12) 0.930 no
C(16) H(13) 0.930 no

loop_
_geom_contact_atom_site_label_1
_geom_contact_atom_site_label_2
_geom_contact_distance
_geom_contact_publ_flag
_geom_contact_site_symmetry_2
O(1) C(1) 3.445(8) no .
O(1) C(5) 2.967(8) no .
O(1) C(10) 3.172(7) no .
C(1) C(4) 3.547(8) no .
C(2) C(5) 3.055(7) no .
C(2) C(6) 3.374(8) no .
C(2) C(11) 2.993(7) no .
C(2) C(12) 3.076(8) no .
C(3) C(6) 3.437(9) no .
C(3) C(10) 3.380(7) no .
C(3) C(12) 2.860(7) no .
C(5) C(8) 2.797(6) no .
C(6) C(9) 2.768(7) no .
C(7) C(10) 2.760(7) no .
C(11) C(14) 2.762(7) no .
C(12) C(15) 2.802(6) no .
C(13) C(16) 2.775(7) no .
O(1) C(4) 3.561(8) no 1_655
C(4) O(1) 3.561(8) no 1_455
C(4) C(9) 3.556(7) no 1_455
C(4) C(10) 3.557(8) no 1_455
C(5) C(8) 3.582(8) no 1_455
C(5) C(9) 3.582(8) no 1_455
C(6) C(8) 3.585(8) no 1_455
C(8) C(5) 3.582(8) no 1_655
C(8) C(6) 3.585(8) no 1_655
C(9) C(4) 3.556(7) no 1_655
C(9) C(5) 3.582(8) no 1_655
C(10) C(4) 3.557(8) no 1_655
C(12) C(15) 3.537(7) no 1_455
C(15) C(12) 3.537(7) no 1_655
Br(1) H(11) 2.8770 no .
Br(1) H(12) 2.9336 no .
O(1) H(3) 2.5385 no .
O(1) H(4) 3.2185 no .
O(1) H(9) 2.8977 no .
O(1) H(10) 2.6672 no .
O(1) H(13) 2.4789 no .
C(1) H(2) 3.0946 no .
C(1) H(4) 3.5980 no .
C(1) H(5) 3.4470 no .
C(1) H(10) 3.2052 no .
C(2) H(3) 3.3236 no .
C(2) H(4) 2.7117 no .
C(2) H(5) 3.2027 no .
C(2) H(10) 2.6273 no .
C(3) H(1) 3.5759 no .
C(3) H(5) 3.4775 no .
C(3) H(9) 3.3855 no .
C(3) H(10) 2.5647 no .
C(4) H(5) 2.6741 no .
C(4) H(9) 2.6612 no .
C(5) H(2) 3.3845 no .
C(5) H(6) 3.2513 no .
C(5) H(8) 3.2545 no .
C(6) H(3) 3.2448 no .
C(6) H(4) 2.5889 no .
C(6) H(7) 3.2411 no .
C(6) H(9) 3.2314 no .
C(7) H(8) 3.2308 no .
C(8) H(5) 3.2400 no .
C(8) H(9) 3.2380 no .
C(9) H(6) 3.2302 no .
C(10) H(3) 2.6188 no .
C(10) H(4) 3.2555 no .
C(10) H(5) 3.2325 no .
C(10) H(7) 3.2405 no .
C(11) H(2) 2.5958 no .
C(11) H(11) 3.2454 no .
C(11) H(12) 3.2660 no .
C(12) H(2) 2.6674 no .
C(12) H(13) 3.2550 no .
C(13) H(12) 3.2455 no .
C(14) H(10) 3.2387 no .
C(14) H(13) 3.2337 no .
C(15) H(11) 3.2436 no .
C(16) H(10) 3.2589 no .
H(2) H(3) 2.3443 no .
H(2) H(4) 2.3288 no .
H(2) H(10) 2.1989 no .
H(3) H(5) 3.4950 no .
H(3) H(9) 2.4581 no .
H(4) H(5) 2.4172 no .
H(4) H(9) 3.5123 no .
H(5) H(6) 2.3099 no .
H(6) H(7) 2.3135 no .
H(7) H(8) 2.3184 no .
H(8) H(9) 2.3146 no .
H(10) H(11) 2.3373 no .
H(12) H(13) 2.3355 no .
Br(1) H(1) 3.0127 no 3_756
Br(1) H(3) 3.4399 no 3_646
Br(1) H(7) 3.4496 no 4_665
Br(1) H(8) 3.1863 no 3_746
Br(1) H(9) 3.2619 no 3_646
Br(1) H(9) 3.2067 no 3_746
Br(1) H(11) 3.5557 no 1_655
Br(1) H(13) 3.4566 no 3_746
O(1) H(2) 3.2460 no 1_655
O(1) H(3) 3.0540 no 1_655
O(1) H(4) 3.3566 no 1_655
O(1) H(11) 2.8685 no 3_656
O(1) H(13) 3.4773 no 1_455
C(1) H(2) 3.5401 no 1_655
C(1) H(4) 3.2001 no 1_655
C(1) H(6) 2.9201 no 2_456
C(1) H(6) 3.2965 no 2_556
C(1) H(7) 3.5434 no 2_456
C(1) H(12) 3.2891 no 3_746
C(2) H(2) 3.4945 no 1_655
C(2) H(4) 3.1412 no 1_655
C(2) H(6) 3.1808 no 2_456
C(5) H(3) 3.5342 no 1_655
C(5) H(4) 3.2385 no 1_655
C(6) H(4) 3.3152 no 1_655
C(6) H(5) 3.2968 no 2_556
C(6) H(6) 3.5181 no 2_456
C(6) H(7) 3.4786 no 1_455
C(7) H(1) 3.1873 no 2_456
C(7) H(4) 3.4393 no 1_655
C(7) H(5) 3.0966 no 2_556
C(8) H(4) 3.4945 no 1_655
C(8) H(8) 3.1060 no 2_466
C(8) H(8) 3.4268 no 2_566
C(9) H(3) 3.1453 no 1_655
C(9) H(4) 3.4135 no 1_655
C(9) H(7) 3.1416 no 2_466
C(9) H(8) 2.9310 no 2_466
C(9) H(8) 3.5573 no 2_566
C(10) H(3) 3.0085 no 1_655
C(10) H(4) 3.2887 no 1_655
C(10) H(7) 3.3544 no 2_466
C(10) H(8) 3.4485 no 2_466
C(11) H(2) 2.8946 no 1_655
C(11) H(3) 3.5194 no 1_655
C(11) H(11) 3.2360 no 3_656
C(11) H(12) 3.5430 no 1_455
C(12) H(2) 3.4035 no 1_655
C(12) H(12) 3.3616 no 3_746
C(12) H(13) 3.2853 no 3_646
C(13) H(12) 3.4200 no 3_746
C(13) H(13) 3.2347 no 3_646
C(13) H(13) 3.0217 no 3_746
C(14) H(10) 3.5873 no 1_655
C(14) H(13) 3.3172 no 3_746
C(15) H(2) 3.5169 no 1_655
C(15) H(10) 3.1980 no 3_656
C(16) H(2) 2.9479 no 1_655
C(16) H(3) 3.4124 no 1_655
C(16) H(10) 2.9904 no 3_656
C(16) H(11) 3.0463 no 3_656
C(16) H(11) 3.4242 no 3_756
H(1) Br(1) 3.0127 no 3_746
H(1) C(7) 3.1873 no 2_556
H(1) H(4) 3.5429 no 1_655
H(1) H(5) 3.5433 no 2_556
H(1) H(6) 3.0334 no 2_456
H(1) H(6) 2.7327 no 2_556
H(1) H(7) 3.0026 no 2_456
H(1) H(12) 3.1348 no 3_746
H(2) O(1) 3.2460 no 1_455
H(2) C(1) 3.5401 no 1_455
H(2) C(2) 3.4945 no 1_455
H(2) C(11) 2.8946 no 1_455
H(2) C(12) 3.4035 no 1_455
H(2) C(15) 3.5169 no 1_455
H(2) C(16) 2.9479 no 1_455
H(2) H(12) 3.4787 no 3_646
H(2) H(13) 3.1458 no 1_455
H(3) Br(1) 3.4399 no 3_656
H(3) O(1) 3.0540 no 1_455
H(3) C(5) 3.5342 no 1_455
H(3) C(9) 3.1453 no 1_455
H(3) C(10) 3.0085 no 1_455
H(3) C(11) 3.5194 no 1_455
H(3) C(16) 3.4124 no 1_455
H(3) H(8) 3.3185 no 1_455
H(3) H(9) 3.1124 no 1_455
H(3) H(11) 3.4164 no 3_656
H(3) H(13) 2.9784 no 1_455
H(4) O(1) 3.3566 no 1_455
H(4) C(1) 3.2001 no 1_455
H(4) C(2) 3.1412 no 1_455
H(4) C(5) 3.2385 no 1_455
H(4) C(6) 3.3152 no 1_455
H(4) C(7) 3.4393 no 1_455
H(4) C(8) 3.4945 no 1_455
H(4) C(9) 3.4135 no 1_455
H(4) C(10) 3.2887 no 1_455
H(4) H(1) 3.5429 no 1_455
H(4) H(6) 3.2449 no 2_456
H(5) C(6) 3.2968 no 2_456
H(5) C(7) 3.0966 no 2_456
H(5) H(1) 3.5433 no 2_456
H(5) H(5) 3.0194 no 2_456
H(5) H(5) 3.0194 no 2_556
H(5) H(6) 2.6410 no 2_456
H(6) C(1) 3.2965 no 2_456
H(6) C(1) 2.9201 no 2_556
H(6) C(2) 3.1808 no 2_556
H(6) C(6) 3.5181 no 2_556
H(6) H(1) 2.7327 no 2_456
H(6) H(1) 3.0334 no 2_556
H(6) H(4) 3.2449 no 2_556
H(6) H(5) 2.6410 no 2_556
H(7) Br(1) 3.4496 no 4_664
H(7) C(1) 3.5434 no 2_556
H(7) C(6) 3.4786 no 1_655
H(7) C(9) 3.1416 no 2_566
H(7) C(10) 3.3544 no 2_566
H(7) H(1) 3.0026 no 2_556
H(7) H(8) 3.3054 no 2_466
H(7) H(8) 2.7457 no 2_566
H(7) H(9) 3.1275 no 2_566
H(8) Br(1) 3.1863 no 3_756
H(8) C(8) 3.4268 no 2_466
H(8) C(8) 3.1060 no 2_566
H(8) C(9) 3.5573 no 2_466
H(8) C(9) 2.9310 no 2_566
H(8) C(10) 3.4485 no 2_566
H(8) H(3) 3.3185 no 1_655
H(8) H(7) 2.7457 no 2_466
H(8) H(7) 3.3054 no 2_566
H(8) H(8) 3.0120 no 2_466
H(8) H(8) 3.0120 no 2_566
H(8) H(9) 3.5999 no 1_655
H(9) Br(1) 3.2619 no 3_656
H(9) Br(1) 3.2067 no 3_756
H(9) H(3) 3.1124 no 1_655
H(9) H(7) 3.1275 no 2_466
H(9) H(8) 3.5999 no 1_455
H(9) H(11) 3.0703 no 3_656
H(10) C(14) 3.5873 no 1_455
H(10) C(15) 3.1980 no 3_646
H(10) C(16) 2.9904 no 3_646
H(10) H(12) 3.1286 no 3_646
H(10) H(12) 3.2106 no 3_746
H(10) H(13) 2.7512 no 3_646
H(11) Br(1) 3.5557 no 1_455
H(11) O(1) 2.8685 no 3_646
H(11) C(11) 3.2360 no 3_646
H(11) C(16) 3.0463 no 3_646
H(11) C(16) 3.4242 no 3_746
H(11) H(3) 3.4164 no 3_646
H(11) H(9) 3.0703 no 3_646
H(11) H(12) 3.3064 no 3_746
H(11) H(13) 2.6429 no 3_646
H(11) H(13) 2.7289 no 3_746
H(12) C(1) 3.2891 no 3_756
H(12) C(11) 3.5430 no 1_655
H(12) C(12) 3.3616 no 3_756
H(12) C(13) 3.4200 no 3_756
H(12) H(1) 3.1348 no 3_756
H(12) H(2) 3.4787 no 3_656
H(12) H(10) 3.1286 no 3_656
H(12) H(10) 3.2106 no 3_756
H(12) H(11) 3.3064 no 3_756
H(13) Br(1) 3.4566 no 3_756
H(13) O(1) 3.4773 no 1_655
H(13) C(12) 3.2853 no 3_656
H(13) C(13) 3.2347 no 3_656
H(13) C(13) 3.0217 no 3_756
H(13) C(14) 3.3172 no 3_756
H(13) H(2) 3.1458 no 1_655
H(13) H(3) 2.9784 no 1_655
H(13) H(10) 2.7512 no 3_656
H(13) H(11) 2.6429 no 3_656
H(13) H(11) 2.7289 no 3_756

loop_
_geom_torsion_atom_site_label_1
_geom_torsion_atom_site_label_2
_geom_torsion_atom_site_label_3
_geom_torsion_atom_site_label_4
_geom_torsion
_geom_torsion_publ_flag
C(3) O(1) C(11) C(12) -3.6(3) no
C(3) O(1) C(11) C(16) 176.81(16) no
C(11) O(1) C(3) C(2) -67.2(3) no
C(11) O(1) C(3) C(4) 168.75(16) no
O(1) C(3) C(4) C(5) 64.3(3) no
C(2) C(3) C(4) C(5) -58.0(3) no
C(3) C(4) C(5) C(6) 93.4(3) no
C(3) C(4) C(5) C(10) -87.4(3) no
C(4) C(5) C(6) C(7) 179.89(19) no
C(4) C(5) C(10) C(9) 179.89(19) no
C(6) C(5) C(10) C(9) -0.9(4) no
C(10) C(5) C(6) C(7) 0.7(4) no
C(5) C(6) C(7) C(8) -0.4(4) no
C(6) C(7) C(8) C(9) 0.3(4) no
C(7) C(8) C(9) C(10) -0.6(4) no
C(8) C(9) C(10) C(5) 0.9(4) no
O(1) C(11) C(12) C(13) -178.12(18) no
O(1) C(11) C(16) C(15) 178.30(17) no
C(12) C(11) C(16) C(15) -1.3(4) no
C(16) C(11) C(12) C(13) 1.5(4) no
C(11) C(12) C(13) C(14) -0.2(4) no
C(12) C(13) C(14) Br(1) 179.62(18) no
C(12) C(13) C(14) C(15) -1.2(4) no
Br(1) C(14) C(15) C(16) -179.49(14) no
C(13) C(14) C(15) C(16) 1.3(4) no
C(14) C(15) C(16) C(11) -0.1(4) no
